data_9014439
loop_
_publ_author_name
'Park, C. H.'
'Bluhm, K.'

_publ_section_title
;
 Zur Synthese und Kristallstruktur von Bariumboroarsenat Ba(BAsO5) mit
 einem Beitrag uber Bariumorthoarsenat Ba3(AsO4)2
;
_journal_name_full 'Zeitschrift fur Naturforschung B'
_journal_page_first 722
_journal_page_last 726
_journal_volume 51
_journal_year 1996
_chemical_compound_source Synthetic
_chemical_formula_sum 'As B Ba O5'
_space_group_IT_number 144
_symmetry_space_group_name_Hall 'P 31'
_symmetry_space_group_name_H-M 'P 31'
_cell_angle_alpha 90
_cell_angle_beta 90
_cell_angle_gamma 120
_cell_length_a 7.2666
_cell_length_b 7.2666
_cell_length_c 7.1063
_cell_formula_units_Z 3
_cell_volume 324.965
_database_code_amcsd 0018726
_exptl_crystal_density_diffrn 4.646
_cod_original_formula_sum 'Ba B As O5'
_cod_database_code 9014439
_amcsd_formula_title Ba(BAsO)5

loop_
_space_group_symop_operation_xyz
x,y,z
-y,x-y,1/3+z
-x+y,-x,2/3+z

loop_
_atom_site_aniso_label
_atom_site_aniso_U_11
_atom_site_aniso_U_22
_atom_site_aniso_U_33
_atom_site_aniso_U_12
_atom_site_aniso_U_13
_atom_site_aniso_U_23
Ba 0.01240 0.01020 0.00980 0.00680 0.00210 0.00160
B 0.01000 0.00300 0.01800 0.01200 0.00600 0.00400
As 0.01000 0.01200 0.00870 0.00700 0.00040 -0.00100
O1 0.02800 0.02600 0.01800 0.01800 -0.01900 -0.02300
O2 0.03100 0.01400 0.08700 0.00400 0.03200 -0.00300
O3 0.01400 0.03400 0.01900 0.01300 -0.01000 -0.01800
O4 0.06200 0.02400 0.00800 0.00400 -0.00400 -0.00100
O5 0.01400 0.05000 0.02600 0.02700 0.00700 0.00700

loop_
_atom_site_label
_atom_site_fract_x
_atom_site_fract_y
_atom_site_fract_z
_atom_site_U_iso_or_equiv
Ba 0.27490 0.33340 0.17000 0.01000
B 0.57730 0.24460 -0.16680 0.00600
As 0.66690 -0.06390 0.00520 0.00900
O1 0.81020 0.15370 0.14770 0.02200
O2 0.81500 -0.10460 -0.15020 0.04800
O3 0.51970 0.01220 -0.13990 0.02200
O4 0.51920 -0.25050 0.15210 0.03900
O5 0.69870 0.33640 -0.32810 0.02500

loop_
_cod_related_entry_id
_cod_related_entry_database
_cod_related_entry_code
1 AMCSD 0018726
